data_7055342
loop_
_publ_author_name
'Gressenbuch, Mathias'
'Lehmann, Ulrike'
'Kersting, Berthold'

_publ_section_title
;
 Synthesis and structural chemistry of bicyclic hexaaza-dithia macrocycles
 containing pendant donor groups
;
_journal_issue 7
_journal_name_full 'New J. Chem.'
_journal_page_first 5731
_journal_paper_doi 10.1039/C5NJ03197D
_journal_volume 40
_journal_year 2016
_chemical_formula_sum 'C48 H84 N6 O4 S2'
_chemical_formula_weight 873.33
_chemical_name_systematic
; 
 ? 
;
_space_group_IT_number 15
_symmetry_cell_setting monoclinic
_symmetry_space_group_name_Hall '-C 2yc'
_symmetry_space_group_name_H-M 'C 1 2/c 1'
_atom_sites_solution_hydrogens geom
_atom_sites_solution_primary direct
_atom_sites_solution_secondary difmap
_audit_creation_method SHELXL-97
_audit_update_record
;
2016-01-07 deposited with the CCDC.
2016-01-25 downloaded from the CCDC.
;
_cell_angle_alpha 90.00
_cell_angle_beta 109.50(2)
_cell_angle_gamma 90.00
_cell_formula_units_Z 4
_cell_length_a 27.580(4)
_cell_length_b 9.948(2)
_cell_length_c 19.845(3)
_cell_measurement_reflns_used 20331
_cell_measurement_temperature 180(2)
_cell_measurement_theta_max 29.66
_cell_measurement_theta_min 2.17
_cell_volume 5132.5(16)
_computing_cell_refinement 'STOE X-AREA'
_computing_data_collection 'STOE X-AREA'
_computing_data_reduction 'STOE X-AREA, STOE X-RED'
_computing_molecular_graphics 'ORTEP 3 (Farrugia, 1999)'
_computing_publication_material 'ORTEP 3 (Farrugia, 1999)'
_computing_structure_refinement 'SHELXL-97 (Sheldrick, 1997)'
_computing_structure_solution 'SHELXS-97 (Sheldrick, 1990)'
_diffrn_ambient_temperature 180(2)
_diffrn_measured_fraction_theta_full 0.993
_diffrn_measured_fraction_theta_max 0.993
_diffrn_measurement_device_type 'STOE IPDS-2'
_diffrn_radiation_monochromator graphite
_diffrn_radiation_source 'fine-focus sealed tube'
_diffrn_radiation_type MoK\a
_diffrn_radiation_wavelength 0.71073
_diffrn_reflns_av_R_equivalents 0.0427
_diffrn_reflns_av_sigmaI/netI 0.0432
_diffrn_reflns_limit_h_max 37
_diffrn_reflns_limit_h_min -37
_diffrn_reflns_limit_k_max 13
_diffrn_reflns_limit_k_min -13
_diffrn_reflns_limit_l_max 27
_diffrn_reflns_limit_l_min -25
_diffrn_reflns_number 20549
_diffrn_reflns_theta_full 29.19
_diffrn_reflns_theta_max 29.19
_diffrn_reflns_theta_min 2.18
_exptl_absorpt_coefficient_mu 0.149
_exptl_absorpt_correction_T_max 0.9779
_exptl_absorpt_correction_T_min 0.9608
_exptl_absorpt_correction_type none
_exptl_crystal_colour colorless
_exptl_crystal_density_diffrn 1.130
_exptl_crystal_density_method 'not measured'
_exptl_crystal_description block
_exptl_crystal_F_000 1912
_exptl_crystal_size_max 0.27
_exptl_crystal_size_mid 0.18
_exptl_crystal_size_min 0.15
_refine_diff_density_max 1.598
_refine_diff_density_min -0.519
_refine_diff_density_rms 0.079
_refine_ls_extinction_method none
_refine_ls_goodness_of_fit_ref 0.987
_refine_ls_hydrogen_treatment mixed
_refine_ls_matrix_type full
_refine_ls_number_parameters 308
_refine_ls_number_reflns 6905
_refine_ls_number_restraints 7
_refine_ls_restrained_S_all 0.996
_refine_ls_R_factor_all 0.0875
_refine_ls_R_factor_gt 0.0677
_refine_ls_shift/su_max 0.001
_refine_ls_shift/su_mean 0.000
_refine_ls_structure_factor_coef Fsqd
_refine_ls_weighting_details 'calc w=1/[\s^2^(Fo^2^)+(0.1536P)^2^+1.4813P] where P=(Fo^2^+2Fc^2^)/3'
_refine_ls_weighting_scheme calc
_refine_ls_wR_factor_gt 0.2012
_refine_ls_wR_factor_ref 0.2136
_reflns_number_gt 5097
_reflns_number_total 6905
_reflns_threshold_expression >2sigma(I)
_cod_data_source_file c5nj03197d2.cif
_cod_data_source_block gr20
_cod_depositor_comments 'Adding full bibliography for 7055338--7055343.cif.'
_cod_original_cell_volume 5132.4(15)
_cod_original_sg_symbol_H-M C2/c
_cod_database_code 7055342

loop_
_symmetry_equiv_pos_as_xyz
'x, y, z'
'-x, y, -z+1/2'
'x+1/2, y+1/2, z'
'-x+1/2, y+1/2, -z+1/2'
'-x, -y, -z'
'x, -y, z-1/2'
'-x+1/2, -y+1/2, -z'
'x+1/2, -y+1/2, z-1/2'

loop_
_atom_site_label
_atom_site_type_symbol
_atom_site_fract_x
_atom_site_fract_y
_atom_site_fract_z
_atom_site_U_iso_or_equiv
_atom_site_adp_type
_atom_site_occupancy
_atom_site_symmetry_multiplicity
_atom_site_calc_flag
_atom_site_refinement_flags
_atom_site_disorder_assembly
_atom_site_disorder_group
C1 C 0.07084(7) -0.02500(19) 0.22060(11) 0.0257(4) Uani 1 1 d . . .
C2 C 0.11728(7) -0.04691(19) 0.27681(11) 0.0252(4) Uani 1 1 d . . .
C3 C 0.13295(7) -0.1794(2) 0.29666(11) 0.0278(4) Uani 1 1 d . . .
H3 H 0.1651 -0.1943 0.3331 0.033 Uiso 1 1 calc R . .
C4 C 0.10308(7) -0.28960(19) 0.26488(12) 0.0288(4) Uani 1 1 d . . .
C5 C 0.05638(8) -0.2648(2) 0.21077(12) 0.0309(4) Uani 1 1 d . . .
H5 H 0.0349 -0.3387 0.1896 0.037 Uiso 1 1 calc R . .
C6 C 0.04019(7) -0.1356(2) 0.18672(11) 0.0275(4) Uani 1 1 d . . .
C7 C 0.11964(8) -0.4356(2) 0.28510(14) 0.0350(5) Uani 1 1 d . . .
C8 C 0.16871(10) -0.4447(2) 0.35016(17) 0.0478(7) Uani 1 1 d . . .
H8A H 0.1965 -0.3958 0.3404 0.072 Uiso 1 1 calc R . .
H8B H 0.1785 -0.5392 0.3601 0.072 Uiso 1 1 calc R . .
H8C H 0.1625 -0.4049 0.3917 0.072 Uiso 1 1 calc R . .
C9 C 0.12888(12) -0.5047(3) 0.22087(18) 0.0521(7) Uani 1 1 d . . .
H9A H 0.0969 -0.5047 0.1799 0.078 Uiso 1 1 calc R . .
H9B H 0.1401 -0.5975 0.2335 0.078 Uiso 1 1 calc R . .
H9C H 0.1555 -0.4557 0.2083 0.078 Uiso 1 1 calc R . .
C10 C 0.07690(10) -0.5113(3) 0.30197(17) 0.0477(6) Uani 1 1 d . . .
H10A H 0.0692 -0.4660 0.3411 0.072 Uiso 1 1 calc R . .
H10B H 0.0881 -0.6036 0.3162 0.072 Uiso 1 1 calc R . .
H10C H 0.0459 -0.5129 0.2594 0.072 Uiso 1 1 calc R . .
C11 C -0.01037(8) -0.1190(2) 0.12618(12) 0.0319(4) Uani 1 1 d . A .
H11A H -0.0387 -0.1152 0.1462 0.038 Uiso 1 1 calc R . .
H11B H -0.0100 -0.0327 0.1015 0.038 Uiso 1 1 calc R . .
C12 C -0.07557(9) -0.2486(3) 0.03593(14) 0.0397(5) Uani 1 1 d . A .
H12A H -0.0935 -0.2542 0.0715 0.048 Uiso 1 1 calc R . .
H12B H -0.0805 -0.3354 0.0102 0.048 Uiso 1 1 calc R . .
C13 C -0.10033(9) -0.1380(3) -0.01725(13) 0.0396(5) Uani 1 1 d D A .
H13A H -0.0882 -0.0500 0.0054 0.048 Uiso 1 1 calc R . .
H13B H -0.0884 -0.1468 -0.0589 0.048 Uiso 1 1 calc R . .
C14 C -0.18009(9) -0.1115(3) 0.01423(13) 0.0390(5) Uani 1 1 d D . .
H14A H -0.1758 -0.1936 0.0439 0.047 Uiso 1 1 calc R . .
H14B H -0.2175 -0.0955 -0.0081 0.047 Uiso 1 1 calc R . .
C15 C 0.15686(8) 0.0070(2) 0.43634(12) 0.0343(5) Uani 1 1 d . . .
H15A H 0.1203 -0.0120 0.4090 0.041 Uiso 1 1 calc R . .
H15B H 0.1583 0.0890 0.4652 0.041 Uiso 1 1 calc R . .
C16 C 0.15096(7) 0.06878(19) 0.31601(11) 0.0290(4) Uani 1 1 d . . .
H16A H 0.1718 0.1016 0.2873 0.035 Uiso 1 1 calc R . .
H16B H 0.1288 0.1436 0.3210 0.035 Uiso 1 1 calc R . .
C17A C 0.00829(7) -0.21992(19) 0.02390(11) 0.032(4) Uani 0.40 1 d PRD A 1
H17A H 0.0013 -0.1314 -0.0003 0.038 Uiso 0.40 1 calc PR B 1
H17B H -0.0046 -0.2901 -0.0132 0.038 Uiso 0.40 1 calc PR C 1
C18A C 0.0681(2) -0.2370(7) 0.0597(3) 0.0395(12) Uani 0.40 1 d PD A 1
H18C H 0.0816 -0.1660 0.0961 0.047 Uiso 0.40 1 calc PR A 1
H18D H 0.0756 -0.3252 0.0840 0.047 Uiso 0.40 1 calc PR A 1
O1A O 0.09329(17) -0.2285(4) 0.0076(3) 0.0425(10) Uani 0.40 1 d P A 1
C19A C 0.0937(3) -0.3609(6) -0.0159(4) 0.065(5) Uani 0.40 1 d P A 1
H19A H 0.0825 -0.4217 0.0149 0.098 Uiso 0.40 1 calc PR A 1
H19B H 0.1287 -0.3849 -0.0137 0.098 Uiso 0.40 1 calc PR A 1
H19C H 0.0703 -0.3689 -0.0652 0.098 Uiso 0.40 1 calc PR A 1
C17B C 0.0123(3) -0.2157(6) 0.0294(4) 0.047(3) Uani 0.60 1 d PRD A 2
H17C H 0.0479 -0.1931 0.0595 0.057 Uiso 0.60 1 calc PR A 2
H17D H -0.0008 -0.1425 -0.0058 0.057 Uiso 0.60 1 calc PR A 2
C18B C 0.0117(2) -0.3515(7) -0.0102(3) 0.0651(15) Uani 0.60 1 d PD A 2
H18A H 0.0212 -0.4256 0.0251 0.078 Uiso 0.60 1 calc PR A 2
H18B H -0.0234 -0.3691 -0.0436 0.078 Uiso 0.60 1 calc PR A 2
O1B O 0.04639(17) -0.3479(6) -0.0485(2) 0.0826(15) Uani 0.60 1 d P A 2
C19B C 0.1000(4) -0.3482(12) -0.0154(7) 0.100(5) Uani 0.60 1 d P A 2
H19D H 0.1100 -0.2742 0.0191 0.150 Uiso 0.60 1 calc PR A 2
H19E H 0.1166 -0.3367 -0.0517 0.150 Uiso 0.60 1 calc PR A 2
H19F H 0.1108 -0.4338 0.0095 0.150 Uiso 0.60 1 calc PR A 2
C20A C -0.17543(10) -0.0323(3) -0.09979(15) 0.0235(6) Uani 0.625(7) 1 d PD D 1
H20A H -0.2131 -0.0271 -0.1171 0.035 Uiso 0.625(7) 1 calc PR D 1
H20B H -0.1634 -0.0548 -0.1396 0.035 Uiso 0.625(7) 1 calc PR D 1
H20C H -0.1611 0.0546 -0.0795 0.035 Uiso 0.625(7) 1 calc PR D 1
C20B C -0.18118(17) -0.2818(5) -0.0796(2) 0.0235(6) Uani 0.38 1 d PD D 2
H20D H -0.1722 -0.3519 -0.0428 0.035 Uiso 0.375(7) 1 calc PR D 2
H20E H -0.1665 -0.3042 -0.1168 0.035 Uiso 0.375(7) 1 calc PR D 2
H20F H -0.2187 -0.2757 -0.1008 0.035 Uiso 0.375(7) 1 calc PR D 2
C21 C 0.22733(9) 0.1242(3) 0.41806(14) 0.0422(6) Uani 1 1 d . . .
H21A H 0.2481 0.0912 0.4661 0.051 Uiso 1 1 calc R . .
H21B H 0.2124 0.2119 0.4244 0.051 Uiso 1 1 calc R . .
C22 C 0.26242(10) 0.1462(3) 0.37550(17) 0.0528(7) Uani 1 1 d . . .
H22A H 0.2978 0.1659 0.4076 0.063 Uiso 1 1 calc R . .
H22B H 0.2634 0.0652 0.3470 0.063 Uiso 1 1 calc R . .
O2 O 0.24194(8) 0.2594(2) 0.32894(13) 0.0549(5) Uani 1 1 d . . .
C23 C 0.26810(14) 0.2793(4) 0.28089(18) 0.0600(8) Uani 1 1 d . . .
H23A H 0.3044 0.2976 0.3072 0.090 Uiso 1 1 calc R . .
H23B H 0.2531 0.3559 0.2499 0.090 Uiso 1 1 calc R . .
H23C H 0.2653 0.1984 0.2516 0.090 Uiso 1 1 calc R . .
C24 C -0.00471(8) 0.1697(2) 0.21018(11) 0.0298(4) Uani 1 1 d . . .
H24A H -0.0200 0.2569 0.1898 0.036 Uiso 1 1 calc R . .
H24B H -0.0297 0.0981 0.1874 0.036 Uiso 1 1 calc R . .
N1 N -0.02023(7) -0.22901(19) 0.07397(10) 0.0340(4) Uani 1 1 d . . .
N2 N -0.15834(8) -0.1383(2) -0.04367(11) 0.0416(5) Uani 1 1 d D . .
N3 N 0.18527(6) 0.02952(18) 0.38684(10) 0.0307(4) Uani 1 1 d . . .
S1 S 0.054064(19) 0.14263(5) 0.18926(3) 0.02862(16) Uani 1 1 d . . .

loop_
_atom_site_aniso_label
_atom_site_aniso_U_11
_atom_site_aniso_U_22
_atom_site_aniso_U_33
_atom_site_aniso_U_23
_atom_site_aniso_U_13
_atom_site_aniso_U_12
C1 0.0264(8) 0.0237(8) 0.0283(9) 0.0002(7) 0.0110(7) 0.0018(7)
C2 0.0253(8) 0.0224(8) 0.0288(9) 0.0003(7) 0.0105(7) -0.0001(6)
C3 0.0227(8) 0.0244(9) 0.0350(10) 0.0003(8) 0.0080(7) 0.0006(7)
C4 0.0255(9) 0.0223(8) 0.0384(11) -0.0001(8) 0.0101(8) 0.0010(7)
C5 0.0262(9) 0.0243(9) 0.0391(11) -0.0040(8) 0.0069(8) -0.0030(7)
C6 0.0252(8) 0.0269(9) 0.0307(10) -0.0013(7) 0.0096(7) -0.0010(7)
C7 0.0287(9) 0.0221(9) 0.0517(13) 0.0010(9) 0.0101(9) 0.0005(7)
C8 0.0370(12) 0.0274(11) 0.0670(17) 0.0060(11) 0.0011(11) 0.0045(8)
C9 0.0587(16) 0.0294(12) 0.0720(19) -0.0073(12) 0.0268(14) 0.0058(10)
C10 0.0398(12) 0.0309(11) 0.0713(18) 0.0097(11) 0.0170(12) -0.0021(9)
C11 0.0297(9) 0.0312(10) 0.0311(10) -0.0029(8) 0.0051(8) 0.0023(7)
C12 0.0323(10) 0.0393(12) 0.0422(12) -0.0106(10) 0.0054(9) -0.0018(9)
C13 0.0348(11) 0.0497(13) 0.0332(11) -0.0043(10) 0.0097(9) 0.0000(9)
C14 0.0316(10) 0.0426(12) 0.0402(12) -0.0066(10) 0.0085(9) -0.0003(9)
C15 0.0325(10) 0.0352(11) 0.0344(11) 0.0005(9) 0.0098(8) 0.0010(8)
C16 0.0284(9) 0.0230(9) 0.0337(10) 0.0003(7) 0.0078(8) -0.0023(7)
C17A 0.022(4) 0.031(6) 0.039(7) -0.001(4) 0.005(4) -0.001(4)
C18A 0.040(3) 0.046(3) 0.037(3) -0.002(2) 0.019(2) -0.002(2)
O1A 0.049(2) 0.036(2) 0.057(3) -0.0043(19) 0.036(2) -0.0053(17)
C19A 0.030(4) 0.046(6) 0.129(13) -0.052(7) 0.041(6) -0.007(3)
C17B 0.045(4) 0.066(7) 0.028(4) -0.005(4) 0.009(3) 0.013(4)
C18B 0.048(3) 0.086(4) 0.061(3) -0.029(3) 0.017(2) 0.006(2)
O1B 0.066(2) 0.129(4) 0.054(2) -0.015(2) 0.0204(19) 0.028(3)
C19B 0.070(6) 0.087(7) 0.135(12) -0.017(7) 0.023(6) -0.028(5)
C20A 0.0184(11) 0.0318(13) 0.0146(11) -0.0031(9) -0.0021(8) 0.0031(9)
C20B 0.0184(11) 0.0318(13) 0.0146(11) -0.0031(9) -0.0021(8) 0.0031(9)
C21 0.0358(11) 0.0384(12) 0.0455(13) -0.0027(10) 0.0043(10) -0.0118(9)
C22 0.0334(12) 0.0618(17) 0.0583(17) 0.0122(13) 0.0088(11) -0.0113(11)
O2 0.0511(11) 0.0469(11) 0.0695(13) 0.0066(10) 0.0236(10) -0.0020(8)
C23 0.0695(19) 0.0571(18) 0.0572(18) 0.0018(14) 0.0262(15) -0.0034(14)
C24 0.0293(9) 0.0275(9) 0.0323(10) 0.0015(8) 0.0100(8) 0.0047(7)
N1 0.0294(8) 0.0361(9) 0.0332(9) -0.0071(8) 0.0061(7) 0.0001(7)
N2 0.0360(10) 0.0507(12) 0.0332(10) -0.0048(9) 0.0050(8) 0.0039(8)
N3 0.0263(8) 0.0294(8) 0.0336(9) 0.0003(7) 0.0062(7) -0.0039(6)
S1 0.0310(3) 0.0238(2) 0.0324(3) 0.00436(18) 0.01236(19) 0.00150(17)

loop_
_atom_type_symbol
_atom_type_description
_atom_type_scat_dispersion_real
_atom_type_scat_dispersion_imag
_atom_type_scat_source
C C 0.0033 0.0016 'International Tables Vol C Tables 4.2.6.8 and 6.1.1.4'
H H 0.0000 0.0000 'International Tables Vol C Tables 4.2.6.8 and 6.1.1.4'
N N 0.0061 0.0033 'International Tables Vol C Tables 4.2.6.8 and 6.1.1.4'
O O 0.0106 0.0060 'International Tables Vol C Tables 4.2.6.8 and 6.1.1.4'
S S 0.1246 0.1234 'International Tables Vol C Tables 4.2.6.8 and 6.1.1.4'

loop_
_geom_angle_atom_site_label_1
_geom_angle_atom_site_label_2
_geom_angle_atom_site_label_3
_geom_angle
_geom_angle_site_symmetry_1
_geom_angle_site_symmetry_3
C2 C1 C6 119.90(18) . .
C2 C1 S1 118.84(15) . .
C6 C1 S1 121.11(15) . .
C3 C2 C1 118.84(17) . .
C3 C2 C16 119.31(17) . .
C1 C2 C16 121.85(17) . .
C4 C3 C2 122.25(18) . .
C3 C4 C5 117.67(18) . .
C3 C4 C7 123.25(18) . .
C5 C4 C7 119.07(17) . .
C6 C5 C4 122.34(18) . .
C5 C6 C1 118.89(18) . .
C5 C6 C11 118.51(17) . .
C1 C6 C11 122.58(18) . .
C10 C7 C8 108.4(2) . .
C10 C7 C4 109.86(18) . .
C8 C7 C4 112.25(18) . .
C10 C7 C9 108.3(2) . .
C8 C7 C9 109.1(2) . .
C4 C7 C9 108.8(2) . .
N1 C11 C6 112.51(17) . .
N1 C12 C13 114.1(2) . .
N2 C13 C12 114.8(2) . .
N2 C14 C15 116.3(2) . 2
N3 C15 C14 110.15(18) . 2
N3 C16 C2 112.26(16) . .
N1 C17A C18A 114.1(3) . .
O1A C18A C17A 110.9(4) . .
C19A O1A C18A 104.3(4) . .
N1 C17B C18B 108.7(5) . .
O1B C18B C17B 110.8(5) . .
C19B O1B C18B 123.1(7) . .
N3 C21 C22 115.2(2) . .
O2 C22 C21 106.6(2) . .
C23 O2 C22 111.6(2) . .
C24 C24 S1 112.47(18) 2 .
C17B N1 C17A 5.2(3) . .
C17B N1 C11 110.7(3) . .
C17A N1 C11 114.74(17) . .
C17B N1 C12 116.2(3) . .
C17A N1 C12 111.14(18) . .
C11 N1 C12 112.11(17) . .
C14 N2 C20A 110.0(2) . .
C14 N2 C13 112.70(18) . .
C20A N2 C13 107.0(2) . .
C14 N2 C20B 107.4(2) . .
C20A N2 C20B 108.3(2) . .
C13 N2 C20B 111.4(2) . .
C16 N3 C21 113.76(18) . .
C16 N3 C15 111.50(16) . .
C21 N3 C15 109.93(19) . .
C1 S1 C24 101.85(9) . .

loop_
_geom_bond_atom_site_label_1
_geom_bond_atom_site_label_2
_geom_bond_distance
_geom_bond_site_symmetry_2
C1 C2 1.406(3) .
C1 C6 1.413(3) .
C1 S1 1.786(2) .
C2 C3 1.402(3) .
C2 C16 1.520(3) .
C3 C4 1.390(3) .
C4 C5 1.396(3) .
C4 C7 1.535(3) .
C5 C6 1.392(3) .
C6 C11 1.515(3) .
C7 C10 1.527(3) .
C7 C8 1.530(3) .
C7 C9 1.542(4) .
C11 N1 1.469(3) .
C12 N1 1.472(3) .
C12 C13 1.520(4) .
C13 N2 1.508(3) .
C14 N2 1.487(3) .
C14 C15 1.531(3) 2
C15 N3 1.464(3) .
C15 C14 1.531(3) 2
C16 N3 1.461(3) .
C17A N1 1.462(3) .
C17A C18A 1.573(6) .
C18A O1A 1.426(7) .
O1A C19A 1.399(7) .
C17B N1 1.461(6) .
C17B C18B 1.560(7) .
C18B O1B 1.408(7) .
O1B C19B 1.403(11) .
C20A N2 1.491(4) .
C20B N2 1.626(5) .
C21 N3 1.462(3) .
C21 C22 1.498(4) .
C22 O2 1.446(4) .
O2 C23 1.389(4) .
C24 C24 1.513(4) 2
C24 S1 1.823(2) .
